data_4075143
loop_
_publ_author_name
'Garc\'ia, Felipe'
'Hopkins, Alexander D.'
'Kowenicki, Richard A.'
'McPartlin, Mary'
'Rogers, Michael C.'
'Silvia, Jared S.'
'Wright, Dominic S.'

_publ_section_title
;
 Syntheses and Structure of Heterometallic Complexes Containing Tripodal
 Group 13 Ligands [RE(2-py)3]-(E = Al, In)&#x2020;
;
_journal_issue 10
_journal_name_full Organometallics
_journal_page_first 2561
_journal_paper_doi 10.1021/om0600691
_journal_volume 25
_journal_year 2006
_chemical_formula_sum 'C53 H54 Al2 Ca N6'
_chemical_formula_weight 869.06
_chemical_name_systematic
; 
 ? 
;
_space_group_IT_number 15
_symmetry_cell_setting monoclinic
_symmetry_space_group_name_Hall '-C 2yc'
_symmetry_space_group_name_H-M 'C 1 2/c 1'
_atom_sites_solution_hydrogens geom
_atom_sites_solution_primary direct
_atom_sites_solution_secondary difmap
_audit_creation_method SHELXL-97
_cell_angle_alpha 90.00
_cell_angle_beta 94.80(3)
_cell_angle_gamma 90.00
_cell_formula_units_Z 4
_cell_length_a 9.4930(19)
_cell_length_b 22.857(5)
_cell_length_c 22.727(5)
_cell_measurement_reflns_used 20959
_cell_measurement_temperature 393(2)
_cell_measurement_theta_max 27.48
_cell_measurement_theta_min 1.00
_cell_volume 4914.0(18)
_computing_cell_refinement 'HKL Scalepack (Otwinowski & Minor 1997)'
_computing_data_collection 'Collect (Nonius B.V. 1998)'
_computing_data_reduction
;
 HKL Denzo and Scalepack (Otwinowski & Minor 1997)
;
_computing_publication_material 'SHELXL-97 (Sheldrick 1997)'
_computing_structure_refinement 'SHELXL-97 (Sheldrick 1997)'
_computing_structure_solution 'SIR-92 (Altomare et al. 1994)'
_diffrn_ambient_temperature 180(2)
_diffrn_measured_fraction_theta_full 0.989
_diffrn_measured_fraction_theta_max 0.989
_diffrn_measurement_device_type 'Nonius Kappa CCD'
_diffrn_measurement_method 'Thin slice \w and \f scans'
_diffrn_radiation_monochromator graphite
_diffrn_radiation_source 'fine-focus sealed tube'
_diffrn_radiation_type MoK\a
_diffrn_radiation_wavelength 0.71073
_diffrn_reflns_av_R_equivalents 0.0412
_diffrn_reflns_av_sigmaI/netI 0.0463
_diffrn_reflns_limit_h_max 12
_diffrn_reflns_limit_h_min -12
_diffrn_reflns_limit_k_max 29
_diffrn_reflns_limit_k_min -27
_diffrn_reflns_limit_l_max 29
_diffrn_reflns_limit_l_min -29
_diffrn_reflns_number 20493
_diffrn_reflns_theta_full 27.47
_diffrn_reflns_theta_max 27.47
_diffrn_reflns_theta_min 3.57
_diffrn_standards_number 0
_exptl_absorpt_coefficient_mu 0.204
_exptl_absorpt_correction_T_max 0.980
_exptl_absorpt_correction_T_min 0.949
_exptl_absorpt_correction_type multi-scan
_exptl_absorpt_process_details
;
multi-scan from symmetry-related measurements 
 Sortav (Blessing 1995)
;
_exptl_crystal_density_diffrn 1.175
_exptl_crystal_density_method 'not measured'
_exptl_crystal_F_000 1840
_exptl_crystal_size_max 0.16
_exptl_crystal_size_mid 0.12
_exptl_crystal_size_min 0.12
_refine_diff_density_max 0.893
_refine_diff_density_min -0.500
_refine_diff_density_rms 0.089
_refine_ls_extinction_method none
_refine_ls_goodness_of_fit_ref 1.024
_refine_ls_hydrogen_treatment constr
_refine_ls_matrix_type full
_refine_ls_number_parameters 299
_refine_ls_number_reflns 5569
_refine_ls_number_restraints 0
_refine_ls_restrained_S_all 1.024
_refine_ls_R_factor_all 0.0674
_refine_ls_R_factor_gt 0.0490
_refine_ls_shift/su_max 0.000
_refine_ls_shift/su_mean 0.000
_refine_ls_structure_factor_coef Fsqd
_refine_ls_weighting_details 'calc w=1/[\s^2^(Fo^2^)+(0.0588P)^2^+7.0076P] where P=(Fo^2^+2Fc^2^)/3'
_refine_ls_weighting_scheme calc
_refine_ls_wR_factor_gt 0.1211
_refine_ls_wR_factor_ref 0.1312
_reflns_number_gt 4480
_reflns_number_total 5569
_reflns_threshold_expression >2sigma(I)
_cod_data_source_file om0600691si20060130_121303.cif
_cod_data_source_block dw0528
_cod_original_cell_volume 4913.9(17)
_cod_original_sg_symbol_H-M C2/c
_cod_database_code 4075143

loop_
_symmetry_equiv_pos_as_xyz
'x, y, z'
'-x, y, -z+1/2'
'x+1/2, y+1/2, z'
'-x+1/2, y+1/2, -z+1/2'
'-x, -y, -z'
'x, -y, z-1/2'
'-x+1/2, -y+1/2, -z'
'x+1/2, -y+1/2, z-1/2'

loop_
_atom_site_label
_atom_site_type_symbol
_atom_site_fract_x
_atom_site_fract_y
_atom_site_fract_z
_atom_site_U_iso_or_equiv
_atom_site_adp_type
_atom_site_occupancy
_atom_site_symmetry_multiplicity
_atom_site_calc_flag
_atom_site_refinement_flags
_atom_site_disorder_assembly
_atom_site_disorder_group
Ca1 Ca 0.7500 0.2500 0.0000 0.02072(13) Uani 1 2 d S . .
Al1 Al 1.01182(5) 0.16139(2) 0.08460(2) 0.02186(14) Uani 1 1 d . . .
N16 N 0.72046(16) 0.19951(7) 0.09483(7) 0.0266(3) Uani 1 1 d . . .
N26 N 0.98821(15) 0.28181(7) 0.04017(7) 0.0248(3) Uani 1 1 d . . .
N36 N 0.86099(16) 0.15845(7) -0.03331(7) 0.0252(3) Uani 1 1 d . . .
C1 C 1.1547(2) 0.11418(9) 0.13177(10) 0.0356(5) Uani 1 1 d . . .
H1A H 1.1195 0.0752 0.1362 0.053 Uiso 1 1 calc R . .
H1B H 1.1739 0.1317 0.1700 0.053 Uiso 1 1 calc R . .
H1C H 1.2402 0.1128 0.1120 0.053 Uiso 1 1 calc R . .
C15 C 0.5949(2) 0.20293(10) 0.11817(9) 0.0343(5) Uani 1 1 d . . .
H15 H 0.5230 0.2244 0.0979 0.041 Uiso 1 1 calc R . .
C14 C 0.5671(2) 0.17640(10) 0.17043(9) 0.0381(5) Uani 1 1 d . . .
H14 H 0.4783 0.1792 0.1847 0.046 Uiso 1 1 calc R . .
C13 C 0.6748(2) 0.14551(10) 0.20112(9) 0.0371(5) Uani 1 1 d . . .
H13 H 0.6605 0.1274 0.2368 0.045 Uiso 1 1 calc R . .
C12 C 0.8044(2) 0.14220(9) 0.17761(9) 0.0315(4) Uani 1 1 d . . .
H12 H 0.8777 0.1218 0.1982 0.038 Uiso 1 1 calc R . .
C11 C 0.82877(19) 0.16862(8) 0.12372(8) 0.0242(4) Uani 1 1 d . . .
C25 C 1.0315(2) 0.33671(8) 0.03084(9) 0.0303(4) Uani 1 1 d . . .
H25 H 0.9685 0.3621 0.0103 0.036 Uiso 1 1 calc R . .
C24 C 1.1636(2) 0.35772(9) 0.04983(10) 0.0351(5) Uani 1 1 d . . .
H24 H 1.1888 0.3961 0.0423 0.042 Uiso 1 1 calc R . .
C23 C 1.2576(2) 0.32016(9) 0.08041(10) 0.0355(5) Uani 1 1 d . . .
H23 H 1.3480 0.3326 0.0937 0.043 Uiso 1 1 calc R . .
C22 C 1.2137(2) 0.26367(9) 0.09077(9) 0.0304(4) Uani 1 1 d . . .
H22 H 1.2757 0.2382 0.1118 0.037 Uiso 1 1 calc R . .
C21 C 1.07873(18) 0.24351(8) 0.07062(8) 0.0239(4) Uani 1 1 d . . .
C35 C 0.8256(2) 0.13808(9) -0.08814(9) 0.0309(4) Uani 1 1 d . . .
H35 H 0.7606 0.1593 -0.1125 0.037 Uiso 1 1 calc R . .
C34 C 0.8805(2) 0.08745(9) -0.11037(9) 0.0338(5) Uani 1 1 d . . .
H34 H 0.8526 0.0748 -0.1485 0.041 Uiso 1 1 calc R . .
C33 C 0.9780(2) 0.05615(9) -0.07433(9) 0.0337(5) Uani 1 1 d . . .
H33 H 1.0179 0.0220 -0.0878 0.040 Uiso 1 1 calc R . .
C32 C 1.0150(2) 0.07669(8) -0.01782(9) 0.0283(4) Uani 1 1 d . . .
H32 H 1.0800 0.0557 0.0068 0.034 Uiso 1 1 calc R . .
C31 C 0.95707(18) 0.12827(8) 0.00335(8) 0.0231(4) Uani 1 1 d . . .
C1T C 0.5000 0.3106(3) 0.2500 0.193(5) Uani 1 2 d S . .
H1TA H 0.4710 0.2966 0.2869 0.289 Uiso 0.50 1 calc PR . .
H1TB H 0.5935 0.2966 0.2447 0.289 Uiso 0.50 1 calc PR . .
H1TC H 0.4355 0.2966 0.2183 0.289 Uiso 0.50 1 calc PR . .
C2T C 0.5000 0.37473(17) 0.2500 0.0674(13) Uani 1 2 d S . .
C3T C 0.3834(3) 0.40704(17) 0.22563(11) 0.0638(9) Uani 1 1 d . . .
H3T H 0.3034 0.3879 0.2090 0.077 Uiso 1 1 calc R . .
C4T C 0.3882(4) 0.46677(17) 0.22654(13) 0.0699(9) Uani 1 1 d . . .
H4T H 0.3108 0.4879 0.2102 0.084 Uiso 1 1 calc R . .
C5T C 0.5000 0.4950(2) 0.2500 0.0745(13) Uani 1 2 d S . .
H5T H 0.5000 0.5356 0.2500 0.089 Uiso 1 2 calc SR . .
C1S C 1.0000 0.4832(6) 0.2500 0.182(5) Uani 1 2 d S . .
H1SA H 1.0900 0.4972 0.2396 0.273 Uiso 0.50 1 calc PR . .
H1SB H 0.9833 0.4972 0.2886 0.273 Uiso 0.50 1 calc PR . .
H1SC H 0.9268 0.4972 0.2218 0.273 Uiso 0.50 1 calc PR . .
C2S C 1.0000 0.4318(4) 0.2500 0.115(3) Uani 1 2 d S . .
C3S C 0.9873(4) 0.4007(3) 0.19645(18) 0.0977(16) Uani 1 1 d . . .
H3S H 0.9758 0.4207 0.1608 0.117 Uiso 1 1 calc R . .
C4S C 0.9916(4) 0.3441(3) 0.19686(17) 0.1038(17) Uani 1 1 d . . .
H4S H 0.9892 0.3244 0.1610 0.125 Uiso 1 1 calc R . .
C5S C 1.0000 0.3104(5) 0.2500 0.165(5) Uani 1 2 d S . .
H5S H 1.0000 0.2697 0.2500 0.198 Uiso 1 2 calc SR . .
C1R C 1.0405(5) 0.51405(18) 0.0286(2) 0.0412(11) Uani 0.50 1 d P A -1
C2R C 1.1046(3) 0.50691(11) -0.02410(14) 0.0522(7) Uani 1 1 d . A -1
H2R H 1.1981 0.5192 -0.0237 0.063 Uiso 1 1 calc R A -1
C3R C 1.0512(8) 0.4859(3) -0.0720(2) 0.0641(18) Uani 0.50 1 d P A -1
H3R H 1.1057 0.4842 -0.1041 0.077 Uiso 0.50 1 calc PR A -1
C4R C 0.9032(5) 0.46359(15) -0.07885(19) 0.0920(13) Uani 1 1 d . A -1
H4R H 0.8597 0.4472 -0.1132 0.110 Uiso 0.50 1 calc PR A -1
C5R C 0.8376(5) 0.4711(2) -0.0248(3) 0.0545(15) Uani 0.50 1 d P A -1
H5R H 0.7404 0.4588 -0.0249 0.065 Uiso 0.50 1 d P B -1
H6RA H 0.8076 0.4503 -0.0738 0.082 Uiso 0.50 1 d P C -2
H6RB H 0.8987 0.4928 -0.1093 0.082 Uiso 0.50 1 d P D -2
H6RC H 0.9577 0.4310 -0.0903 0.082 Uiso 0.50 1 d P E -2

loop_
_atom_site_aniso_label
_atom_site_aniso_U_11
_atom_site_aniso_U_22
_atom_site_aniso_U_33
_atom_site_aniso_U_23
_atom_site_aniso_U_13
_atom_site_aniso_U_12
Ca1 0.0178(2) 0.0239(3) 0.0202(2) 0.00358(19) -0.00048(17) 0.00172(18)
Al1 0.0204(3) 0.0209(3) 0.0237(3) 0.0035(2) -0.0018(2) 0.00066(19)
N16 0.0244(8) 0.0314(9) 0.0243(8) 0.0039(6) 0.0036(6) 0.0021(6)
N26 0.0224(7) 0.0243(8) 0.0270(8) 0.0035(6) -0.0016(6) 0.0000(6)
N36 0.0245(8) 0.0264(8) 0.0246(8) 0.0003(6) 0.0010(6) 0.0000(6)
C1 0.0323(10) 0.0323(11) 0.0403(12) 0.0066(9) -0.0075(9) 0.0037(8)
C15 0.0283(10) 0.0437(12) 0.0318(10) 0.0079(9) 0.0071(8) 0.0068(8)
C14 0.0331(11) 0.0502(13) 0.0329(11) 0.0041(10) 0.0134(9) 0.0025(9)
C13 0.0455(12) 0.0450(13) 0.0220(10) 0.0068(9) 0.0093(8) -0.0001(10)
C12 0.0340(10) 0.0347(11) 0.0255(10) 0.0050(8) 0.0000(8) 0.0025(8)
C11 0.0271(9) 0.0240(9) 0.0211(9) -0.0002(7) -0.0011(7) -0.0013(7)
C25 0.0294(10) 0.0243(10) 0.0364(11) 0.0060(8) -0.0025(8) 0.0016(7)
C24 0.0340(11) 0.0250(10) 0.0459(12) 0.0064(9) 0.0007(9) -0.0069(8)
C23 0.0245(9) 0.0355(11) 0.0455(12) 0.0056(9) -0.0032(8) -0.0084(8)
C22 0.0229(9) 0.0302(10) 0.0372(11) 0.0066(8) -0.0032(8) -0.0007(7)
C21 0.0218(8) 0.0243(9) 0.0255(9) 0.0024(7) 0.0005(7) 0.0001(7)
C35 0.0327(10) 0.0346(11) 0.0249(10) 0.0010(8) -0.0001(8) -0.0027(8)
C34 0.0416(11) 0.0349(11) 0.0260(10) -0.0060(8) 0.0086(8) -0.0110(9)
C33 0.0433(12) 0.0247(10) 0.0355(11) -0.0033(8) 0.0173(9) -0.0034(8)
C32 0.0303(10) 0.0216(9) 0.0338(10) 0.0047(8) 0.0086(8) -0.0001(7)
C31 0.0217(8) 0.0224(9) 0.0254(9) 0.0026(7) 0.0043(7) -0.0023(7)
C1T 0.419(17) 0.055(4) 0.120(6) 0.000 0.118(8) 0.000
C2T 0.126(4) 0.040(2) 0.042(2) 0.000 0.042(2) 0.000
C3T 0.0470(15) 0.111(3) 0.0342(14) -0.0095(15) 0.0076(11) -0.0219(16)
C4T 0.069(2) 0.092(3) 0.0485(17) 0.0081(17) 0.0080(15) 0.0258(18)
C5T 0.109(4) 0.052(3) 0.064(3) 0.000 0.012(3) 0.000
C1S 0.096(6) 0.212(12) 0.246(13) 0.000 0.057(7) 0.000
C2S 0.051(3) 0.113(5) 0.183(9) 0.000 0.028(4) 0.000
C3S 0.0494(19) 0.183(5) 0.061(2) -0.031(3) 0.0086(15) 0.008(3)
C4S 0.0497(19) 0.213(6) 0.047(2) -0.020(3) -0.0046(14) 0.015(3)
C5S 0.034(2) 0.424(15) 0.037(3) 0.000 0.0032(19) 0.000
C1R 0.057(3) 0.022(2) 0.042(3) 0.0079(18) -0.011(2) -0.0026(19)
C2R 0.0405(13) 0.0441(14) 0.075(2) 0.0303(14) 0.0247(13) 0.0107(11)
C3R 0.100(5) 0.058(3) 0.037(3) 0.014(3) 0.022(3) 0.042(3)
C4R 0.142(4) 0.0418(17) 0.086(3) 0.0140(17) -0.028(3) 0.009(2)
C5R 0.035(2) 0.030(2) 0.096(5) 0.017(3) -0.011(3) -0.0102(19)

loop_
_atom_type_symbol
_atom_type_description
_atom_type_scat_dispersion_real
_atom_type_scat_dispersion_imag
_atom_type_scat_source
C C 0.0033 0.0016 'International Tables Vol C Tables 4.2.6.8 and 6.1.1.4'
H H 0.0000 0.0000 'International Tables Vol C Tables 4.2.6.8 and 6.1.1.4'
N N 0.0061 0.0033 'International Tables Vol C Tables 4.2.6.8 and 6.1.1.4'
Al Al 0.0645 0.0514 'International Tables Vol C Tables 4.2.6.8 and 6.1.1.4'
Ca Ca 0.2262 0.3064 'International Tables Vol C Tables 4.2.6.8 and 6.1.1.4'

loop_
_geom_angle_atom_site_label_1
_geom_angle_atom_site_label_2
_geom_angle_atom_site_label_3
_geom_angle
_geom_angle_site_symmetry_1
_geom_angle_site_symmetry_3
N26 Ca1 N26 180.00(10) . 7_655
N26 Ca1 N16 91.00(6) . 7_655
N26 Ca1 N16 89.00(6) 7_655 7_655
N26 Ca1 N16 89.00(6) . .
N26 Ca1 N16 91.00(6) 7_655 .
N16 Ca1 N16 180.00(7) 7_655 .
N26 Ca1 N36 92.17(5) . 7_655
N26 Ca1 N36 87.83(5) 7_655 7_655
N16 Ca1 N36 87.41(5) 7_655 7_655
N16 Ca1 N36 92.59(5) . 7_655
N26 Ca1 N36 87.83(5) . .
N26 Ca1 N36 92.17(5) 7_655 .
N16 Ca1 N36 92.59(5) 7_655 .
N16 Ca1 N36 87.41(5) . .
N36 Ca1 N36 180.00(8) 7_655 .
N26 Ca1 Al1 126.53(4) . 7_655
N26 Ca1 Al1 53.47(4) 7_655 7_655
N16 Ca1 Al1 53.31(4) 7_655 7_655
N16 Ca1 Al1 126.69(4) . 7_655
N36 Ca1 Al1 53.38(4) 7_655 7_655
N36 Ca1 Al1 126.62(4) . 7_655
N26 Ca1 Al1 53.47(4) . .
N26 Ca1 Al1 126.53(4) 7_655 .
N16 Ca1 Al1 126.69(4) 7_655 .
N16 Ca1 Al1 53.31(4) . .
N36 Ca1 Al1 126.62(4) 7_655 .
N36 Ca1 Al1 53.38(4) . .
Al1 Ca1 Al1 180.00(2) 7_655 .
C1 Al1 C21 112.50(9) . .
C1 Al1 C31 113.75(9) . .
C21 Al1 C31 105.36(8) . .
C1 Al1 C11 112.44(9) . .
C21 Al1 C11 106.66(8) . .
C31 Al1 C11 105.49(8) . .
C1 Al1 Ca1 179.00(7) . .
C21 Al1 Ca1 66.90(5) . .
C31 Al1 Ca1 67.24(6) . .
C11 Al1 Ca1 67.18(5) . .
C15 N16 C11 119.67(16) . .
C15 N16 Ca1 118.90(13) . .
C11 N16 Ca1 121.43(12) . .
C25 N26 C21 119.24(15) . .
C25 N26 Ca1 119.90(12) . .
C21 N26 Ca1 120.84(11) . .
C35 N36 C31 119.38(16) . .
C35 N36 Ca1 119.56(13) . .
C31 N36 Ca1 121.06(12) . .
N16 C15 C14 123.58(19) . .
C15 C14 C13 118.22(19) . .
C14 C13 C12 118.49(18) . .
C13 C12 C11 122.05(19) . .
N16 C11 C12 117.97(17) . .
N16 C11 Al1 118.01(13) . .
C12 C11 Al1 123.98(14) . .
N26 C25 C24 123.98(18) . .
C25 C24 C23 118.24(18) . .
C24 C23 C22 118.30(18) . .
C23 C22 C21 122.09(18) . .
N26 C21 C22 118.14(16) . .
N26 C21 Al1 118.76(13) . .
C22 C21 Al1 123.10(14) . .
N36 C35 C34 123.76(19) . .
C33 C34 C35 118.08(19) . .
C34 C33 C32 118.63(18) . .
C33 C32 C31 121.79(18) . .
N36 C31 C32 118.36(17) . .
N36 C31 Al1 118.29(13) . .
C32 C31 Al1 123.33(14) . .
C3T C2T C3T 116.6(4) 2_655 .
C3T C2T C1T 121.71(19) 2_655 .
C3T C2T C1T 121.71(19) . .
C4T C3T C2T 119.7(3) . .
C5T C4T C3T 121.3(3) . .
C4T C5T C4T 121.4(5) . 2_655
C1S C2S C3S 120.4(4) . .
C1S C2S C3S 120.4(4) . 2_755
C3S C2S C3S 119.3(8) . 2_755
C4S C3S C2S 119.9(5) . .
C3S C4S C5S 122.9(6) . .
C4S C5S C4S 114.9(9) 2_755 .
C3R C2R C1R 127.9(4) . .
C2R C3R C4R 121.9(5) . .
C5R C4R C3R 110.0(4) . .

loop_
_geom_bond_atom_site_label_1
_geom_bond_atom_site_label_2
_geom_bond_distance
_geom_bond_site_symmetry_2
Ca1 N26 2.4758(16) .
Ca1 N26 2.4758(16) 7_655
Ca1 N16 2.4813(16) 7_655
Ca1 N16 2.4813(16) .
Ca1 N36 2.4891(16) 7_655
Ca1 N36 2.4891(16) .
Ca1 Al1 3.6298(10) 7_655
Ca1 Al1 3.6298(10) .
Al1 C1 1.978(2) .
Al1 C21 2.0152(19) .
Al1 C31 2.023(2) .
Al1 C11 2.024(2) .
N16 C15 1.347(2) .
N16 C11 1.369(2) .
N26 C25 1.343(2) .
N26 C21 1.373(2) .
N36 C35 1.346(2) .
N36 C31 1.369(2) .
C15 C14 1.378(3) .
C14 C13 1.382(3) .
C13 C12 1.384(3) .
C12 C11 1.402(3) .
C25 C24 1.378(3) .
C24 C23 1.383(3) .
C23 C22 1.383(3) .
C22 C21 1.402(3) .
C35 C34 1.382(3) .
C34 C33 1.383(3) .
C33 C32 1.385(3) .
C32 C31 1.403(3) .
C1T C2T 1.467(7) .
C2T C3T 1.405(4) 2_655
C2T C3T 1.405(4) .
C3T C4T 1.366(5) .
C4T C5T 1.316(4) .
C5T C4T 1.316(4) 2_655
C1S C2S 1.175(11) .
C2S C3S 1.406(5) .
C2S C3S 1.406(5) 2_755
C3S C4S 1.295(7) .
C4S C5S 1.428(8) .
C5S C4S 1.428(8) 2_755
C1R C2R 1.397(6) .
C2R C3R 1.257(7) .
C3R C4R 1.491(8) .
C4R C5R 1.434(8) .
